data_4305842
loop_
_publ_author_name
'Trevor W. Hayton'
'Guang Wu'

_publ_contact_author 'Trevor W. Hayton'
_publ_contact_author_email hayton@chem.ucsb.edu
_publ_section_title
;
Mixed-Ligand Uranyl(V) \b-Diketiminate/\b-Diketonate Complexes: Synthesis
and Characterization
;
_journal_name_full 'Inorganic Chemistry'
_journal_page_first 7415
_journal_page_last 7423
_journal_paper_doi 10.1021/ic800778j
_journal_volume 47
_journal_year 2008
_chemical_formula_sum 'C44 H61 Cl4 N3 O4 U'
_chemical_formula_weight 1075.79
_chemical_name_systematic
;
?
;
_space_group_IT_number 58
_symmetry_cell_setting orthorhombic
_symmetry_space_group_name_Hall '-P 2 2n'
_symmetry_space_group_name_H-M 'P n n m'
_atom_sites_solution_hydrogens geom
_atom_sites_solution_primary direct
_atom_sites_solution_secondary difmap
_audit_creation_method SHELXL-97
_cell_angle_alpha 90.00
_cell_angle_beta 90.00
_cell_angle_gamma 90.00
_cell_formula_units_Z 4
_cell_length_a 18.786(4)
_cell_length_b 15.301(3)
_cell_length_c 17.521(4)
_cell_measurement_temperature 150(2)
_cell_volume 5036.3(19)
_computing_structure_refinement 'SHELXL-97 (Sheldrick, 1997)'
_computing_structure_solution 'SHELXL-97 (Sheldrick, 1997)'
_diffrn_ambient_temperature 150(2)
_diffrn_measured_fraction_theta_full 0.996
_diffrn_measured_fraction_theta_max 0.996
_diffrn_measurement_device_type 'CCD area detector'
_diffrn_measurement_method 'omega scan'
_diffrn_radiation_monochromator graphite
_diffrn_radiation_source 'fine-focus sealed tube'
_diffrn_radiation_type MoK\a
_diffrn_radiation_wavelength 0.71073
_diffrn_reflns_av_R_equivalents 0.0801
_diffrn_reflns_av_sigmaI/netI 0.0665
_diffrn_reflns_limit_h_max 23
_diffrn_reflns_limit_h_min -21
_diffrn_reflns_limit_k_max 18
_diffrn_reflns_limit_k_min -19
_diffrn_reflns_limit_l_max 21
_diffrn_reflns_limit_l_min -21
_diffrn_reflns_number 36477
_diffrn_reflns_theta_full 26.37
_diffrn_reflns_theta_max 26.37
_diffrn_reflns_theta_min 1.59
_exptl_absorpt_coefficient_mu 3.474
_exptl_absorpt_correction_T_max 0.282
_exptl_absorpt_correction_T_min 0.209
_exptl_absorpt_correction_type empirical
_exptl_absorpt_process_details psi-scan
_exptl_crystal_colour red
_exptl_crystal_density_diffrn 1.419
_exptl_crystal_density_method 'not measured'
_exptl_crystal_description block
_exptl_crystal_F_000 2152
_exptl_crystal_size_max 0.30
_exptl_crystal_size_mid 0.20
_exptl_crystal_size_min 0.20
_refine_diff_density_max 2.730
_refine_diff_density_min -1.059
_refine_diff_density_rms 0.135
_refine_ls_extinction_method none
_refine_ls_goodness_of_fit_ref 0.972
_refine_ls_hydrogen_treatment constr
_refine_ls_matrix_type full
_refine_ls_number_parameters 302
_refine_ls_number_reflns 5302
_refine_ls_number_restraints 0
_refine_ls_restrained_S_all 0.972
_refine_ls_R_factor_all 0.0745
_refine_ls_R_factor_gt 0.0404
_refine_ls_shift/su_max 0.000
_refine_ls_shift/su_mean 0.000
_refine_ls_structure_factor_coef Fsqd
_refine_ls_weighting_details 'calc w=1/[\s^2^(Fo^2^)+(0.0673P)^2^+0.0000P] where P=(Fo^2^+2Fc^2^)/3'
_refine_ls_weighting_scheme calc
_refine_ls_wR_factor_gt 0.1087
_refine_ls_wR_factor_ref 0.1172
_reflns_number_gt 3330
_reflns_number_total 5302
_reflns_threshold_expression >2sigma(I)
_cod_data_source_file ic800778j-file001_4.cif
_cod_data_source_block th_1f135
_cod_original_cell_volume 5036.1(18)
_cod_database_code 4305842

loop_
_symmetry_equiv_pos_as_xyz
'x, y, z'
'-x, -y, z'
'-x+1/2, y+1/2, -z+1/2'
'x+1/2, -y+1/2, -z+1/2'
'-x, -y, -z'
'x, y, -z'
'x-1/2, -y-1/2, z-1/2'
'-x-1/2, y-1/2, z-1/2'

loop_
_atom_site_label
_atom_site_type_symbol
_atom_site_fract_x
_atom_site_fract_y
_atom_site_fract_z
_atom_site_U_iso_or_equiv
_atom_site_adp_type
_atom_site_occupancy
_atom_site_symmetry_multiplicity
_atom_site_calc_flag
_atom_site_refinement_flags
_atom_site_disorder_assembly
_atom_site_disorder_group
U1 U 0.765341(18) 0.217382(18) 0.0000 0.03343(12) Uani 1 2 d S . .
Cl1 Cl 0.77431(17) 0.7089(2) 0.0000 0.0787(9) Uani 1 2 d S . .
O1 O 0.6723(4) 0.2170(3) 0.0000 0.0440(16) Uani 1 2 d S . .
O2 O 0.8630(3) 0.2257(3) 0.0000 0.0415(14) Uani 1 2 d S . .
N1 N 0.7653(2) 0.3474(3) -0.0849(2) 0.0293(9) Uani 1 1 d . . .
Cl5 Cl 0.6221(2) 0.7216(4) 0.0000 0.166(2) Uani 1 2 d S . .
O3 O 0.7685(3) 0.1033(3) -0.0789(2) 0.0575(12) Uani 1 1 d . . .
C1 C 0.7383(3) 0.3202(4) -0.1583(3) 0.0340(13) Uani 1 1 d . . .
C2 C 0.7851(4) 0.2780(4) -0.2126(3) 0.0422(16) Uani 1 1 d . . .
C5 C 0.6377(4) 0.2871(4) -0.2394(4) 0.0522(17) Uani 1 1 d . . .
H5 H 0.5892 0.2901 -0.2496 0.063 Uiso 1 1 calc R . .
C14 C 0.7948(3) 0.4257(4) -0.0734(3) 0.0338(13) Uani 1 1 d . . .
C15 C 0.8126(5) 0.4571(5) 0.0000 0.041(2) Uani 1 2 d S . .
H15 H 0.8410 0.5070 0.0000 0.049 Uiso 1 2 calc SR . .
C8 C 0.8659(4) 0.2752(4) -0.2025(4) 0.0504(17) Uani 1 1 d . . .
H8 H 0.8775 0.3014 -0.1530 0.060 Uiso 1 1 calc R . .
C17 C 0.7587(3) 0.0188(4) -0.0731(4) 0.0498(17) Uani 1 1 d . . .
C3 C 0.7546(4) 0.2408(5) -0.2779(4) 0.057(2) Uani 1 1 d . . .
H3 H 0.7838 0.2135 -0.3135 0.068 Uiso 1 1 calc R . .
C6 C 0.6649(3) 0.3263(4) -0.1725(3) 0.0372(14) Uani 1 1 d . . .
C13 C 0.8110(4) 0.4851(4) -0.1404(4) 0.0510(17) Uani 1 1 d . . .
H13A H 0.8602 0.4793 -0.1542 0.076 Uiso 1 1 calc R . .
H13B H 0.8014 0.5447 -0.1264 0.076 Uiso 1 1 calc R . .
H13C H 0.7817 0.4691 -0.1831 0.076 Uiso 1 1 calc R . .
C18 C 0.7520(5) -0.0196(6) 0.0000 0.069(4) Uani 1 2 d S . .
H18 H 0.7417 -0.0791 0.0000 0.083 Uiso 1 2 calc SR . .
C11 C 0.6168(3) 0.3779(4) -0.1192(4) 0.0492(17) Uani 1 1 d . . .
H11 H 0.6394 0.3776 -0.0688 0.059 Uiso 1 1 calc R . .
C4 C 0.6825(5) 0.2439(5) -0.2906(4) 0.063(2) Uani 1 1 d . . .
H4 H 0.6634 0.2171 -0.3335 0.075 Uiso 1 1 calc R . .
Cl Cl 0.03128(19) 0.3632(3) 0.0811(2) 0.189(2) Uani 1 1 d . . .
C12 C 0.5429(4) 0.3376(5) -0.1096(5) 0.076(2) Uani 1 1 d . . .
H12A H 0.5163 0.3707 -0.0727 0.114 Uiso 1 1 calc R . .
H12B H 0.5475 0.2783 -0.0923 0.114 Uiso 1 1 calc R . .
H12C H 0.5183 0.3386 -0.1576 0.114 Uiso 1 1 calc R . .
C10 C 0.6108(4) 0.4730(5) -0.1440(5) 0.084(3) Uani 1 1 d . . .
H10A H 0.6574 0.4984 -0.1469 0.126 Uiso 1 1 calc R . .
H10B H 0.5827 0.5047 -0.1075 0.126 Uiso 1 1 calc R . .
H10C H 0.5884 0.4760 -0.1932 0.126 Uiso 1 1 calc R . .
C9 C 0.8946(4) 0.1810(5) -0.2031(5) 0.075(3) Uani 1 1 d . . .
H9A H 0.8699 0.1470 -0.1654 0.112 Uiso 1 1 calc R . .
H9B H 0.9445 0.1815 -0.1917 0.112 Uiso 1 1 calc R . .
H9C H 0.8871 0.1558 -0.2526 0.112 Uiso 1 1 calc R . .
C7 C 0.9045(4) 0.3283(5) -0.2655(4) 0.068(2) Uani 1 1 d . . .
H7A H 0.8947 0.3028 -0.3144 0.102 Uiso 1 1 calc R . .
H7B H 0.9549 0.3273 -0.2563 0.102 Uiso 1 1 calc R . .
H7C H 0.8879 0.3876 -0.2648 0.102 Uiso 1 1 calc R . .
C16 C 0.7560(5) -0.0277(7) -0.1467(7) 0.118(4) Uani 1 1 d . . .
C27 C -0.0184(6) 0.3697(7) 0.0000 0.106(5) Uani 1 2 d S . .
H27A H -0.0531 0.3227 0.0000 0.127 Uiso 1 2 calc SR . .
H27B H -0.0443 0.4246 0.0000 0.127 Uiso 1 2 calc SR . .
N2 N 0.5000 0.0000 0.0000 0.047(3) Uani 1 4 d S . .
N3 N 0.0000 0.0000 0.0000 0.044(3) Uani 1 4 d S . .
C20 C 0.5718(4) 0.0709(5) -0.1103(5) 0.077(3) Uani 1 1 d . . .
C19A C 0.5067(8) 0.0855(8) -0.0412(8) 0.059(4) Uani 0.50 1 d P . 1
C23 C -0.0657(9) -0.0011(14) -0.0485(11) 0.114(9) Uani 0.50 1 d P . 1
C24 C -0.0518(12) -0.0415(13) -0.1323(10) 0.112(8) Uani 0.50 1 d P . 1
C19B C 0.5665(7) -0.0113(10) -0.0578(8) 0.061(4) Uani 0.50 1 d P . 2
C22 C -0.0103(11) 0.0849(16) -0.035(2) 0.28(3) Uani 0.50 1 d P . 2
C25 C -0.0642(10) -0.1332(11) -0.0563(13) 0.124(9) Uani 0.50 1 d P . 2
C26 C 0.7085(10) 0.6482(8) 0.0000 0.135(7) Uani 1 2 d S . .
H26A H 0.7090 0.6111 0.0449 0.162 Uiso 0.50 1 calc PR . .
H26B H 0.7090 0.6111 -0.0449 0.162 Uiso 0.50 1 calc PR . .

loop_
_atom_site_aniso_label
_atom_site_aniso_U_11
_atom_site_aniso_U_22
_atom_site_aniso_U_33
_atom_site_aniso_U_23
_atom_site_aniso_U_13
_atom_site_aniso_U_12
U1 0.0404(2) 0.02444(17) 0.03548(18) 0.000 0.000 -0.00386(15)
Cl1 0.076(2) 0.078(2) 0.081(2) 0.000 0.000 -0.0017(16)
O1 0.088(5) 0.025(3) 0.019(3) 0.000 0.000 -0.017(3)
O2 0.023(3) 0.042(3) 0.060(4) 0.000 0.000 0.003(3)
N1 0.025(2) 0.029(2) 0.034(2) 0.003(2) 0.001(2) 0.000(2)
Cl5 0.055(3) 0.204(6) 0.240(6) 0.000 0.000 0.013(3)
O3 0.092(4) 0.038(3) 0.043(3) -0.007(2) 0.001(2) -0.007(2)
C1 0.044(4) 0.024(3) 0.033(3) 0.006(2) 0.002(3) 0.003(3)
C2 0.062(5) 0.032(3) 0.032(3) 0.007(3) 0.003(3) 0.012(3)
C5 0.056(5) 0.054(4) 0.047(4) 0.006(4) -0.016(3) -0.002(4)
C14 0.033(3) 0.029(3) 0.039(3) 0.003(3) 0.007(3) 0.001(3)
C15 0.045(6) 0.028(4) 0.050(5) 0.000 0.000 -0.017(4)
C8 0.053(5) 0.056(4) 0.042(4) 0.010(3) 0.014(3) 0.011(3)
C17 0.046(4) 0.035(4) 0.069(5) -0.021(3) -0.003(3) -0.002(3)
C3 0.086(7) 0.045(4) 0.040(4) -0.001(3) -0.001(4) 0.017(4)
C6 0.039(4) 0.034(3) 0.038(3) 0.006(3) -0.006(3) 0.003(3)
C13 0.063(5) 0.035(4) 0.055(4) 0.009(3) 0.004(3) -0.009(3)
C18 0.062(8) 0.018(5) 0.127(11) 0.000 0.000 -0.005(4)
C11 0.034(4) 0.063(5) 0.051(4) -0.001(3) -0.007(3) 0.007(3)
C4 0.098(7) 0.053(4) 0.037(4) -0.009(3) -0.018(4) -0.003(4)
Cl 0.120(3) 0.298(5) 0.150(3) -0.012(3) -0.006(2) -0.117(3)
C12 0.049(5) 0.069(5) 0.111(7) 0.016(5) 0.012(4) 0.009(4)
C10 0.073(6) 0.051(5) 0.128(8) -0.019(5) 0.028(5) 0.011(4)
C9 0.080(6) 0.069(5) 0.075(6) 0.026(4) 0.026(4) 0.035(4)
C7 0.071(5) 0.066(5) 0.068(5) 0.019(4) 0.028(4) 0.016(4)
C16 0.133(9) 0.081(7) 0.139(10) -0.081(7) -0.005(7) -0.005(6)
C27 0.041(7) 0.053(7) 0.225(18) 0.000 0.000 0.004(5)
N2 0.038(7) 0.040(6) 0.063(7) 0.000 0.000 0.006(5)
N3 0.049(7) 0.030(6) 0.052(7) 0.000 0.000 0.016(5)
C20 0.073(6) 0.087(6) 0.073(6) 0.024(5) -0.007(4) -0.035(5)
C19A 0.069(10) 0.041(8) 0.068(9) 0.017(7) 0.013(7) 0.020(7)
C23 0.078(13) 0.136(16) 0.129(16) -0.093(14) -0.065(12) 0.065(13)
C24 0.17(2) 0.093(15) 0.076(13) -0.019(11) -0.048(13) 0.059(13)
C19B 0.051(10) 0.071(10) 0.060(9) -0.014(8) 0.010(7) 0.010(8)
C22 0.066(13) 0.21(3) 0.56(8) 0.31(4) 0.07(3) 0.051(16)
C25 0.095(15) 0.074(12) 0.20(2) -0.068(14) -0.063(15) 0.006(11)
C26 0.29(2) 0.064(9) 0.054(8) 0.000 0.000 -0.079(12)

loop_
_atom_type_symbol
_atom_type_description
_atom_type_scat_dispersion_real
_atom_type_scat_dispersion_imag
_atom_type_scat_source
C C 0.0033 0.0016 'International Tables Vol C Tables 4.2.6.8 and 6.1.1.4'
H H 0.0000 0.0000 'International Tables Vol C Tables 4.2.6.8 and 6.1.1.4'
N N 0.0061 0.0033 'International Tables Vol C Tables 4.2.6.8 and 6.1.1.4'
O O 0.0106 0.0060 'International Tables Vol C Tables 4.2.6.8 and 6.1.1.4'
Cl Cl 0.1484 0.1585 'International Tables Vol C Tables 4.2.6.8 and 6.1.1.4'
U U -9.6767 9.6646 'International Tables Vol C Tables 4.2.6.8 and 6.1.1.4'

loop_
_geom_angle_atom_site_label_1
_geom_angle_atom_site_label_2
_geom_angle_atom_site_label_3
_geom_angle
_geom_angle_site_symmetry_1
_geom_angle_site_symmetry_3
_geom_angle_publ_flag
O1 U1 O2 176.2(2) . . ?
O1 U1 O3 91.39(18) . . ?
O2 U1 O3 91.56(18) . . ?
O1 U1 O3 91.39(18) . 6 ?
O2 U1 O3 91.56(18) . 6 ?
O3 U1 O3 76.7(2) . 6 ?
O1 U1 N1 90.12(16) . 6 ?
O2 U1 N1 86.86(16) . 6 ?
O3 U1 N1 177.83(16) . 6 ?
O3 U1 N1 104.85(16) 6 6 ?
O1 U1 N1 90.12(16) . . ?
O2 U1 N1 86.86(16) . . ?
O3 U1 N1 104.85(16) . . ?
O3 U1 N1 177.83(16) 6 . ?
N1 U1 N1 73.6(2) 6 . ?
C14 N1 C1 122.5(4) . . ?
C14 N1 U1 129.0(4) . . ?
C1 N1 U1 107.7(3) . . ?
C17 O3 U1 136.3(4) . . ?
C6 C1 N1 118.9(5) . . ?
C6 C1 C2 120.6(5) . . ?
N1 C1 C2 120.0(5) . . ?
C3 C2 C1 118.0(6) . . ?
C3 C2 C8 119.3(6) . . ?
C1 C2 C8 122.6(6) . . ?
C4 C5 C6 121.0(7) . . ?
N1 C14 C15 122.7(5) . . ?
N1 C14 C13 120.4(5) . . ?
C15 C14 C13 116.9(5) . . ?
C14 C15 C14 131.0(7) . 6 ?
C2 C8 C9 111.9(6) . . ?
C2 C8 C7 111.5(5) . . ?
C9 C8 C7 108.8(5) . . ?
O3 C17 C18 119.5(6) . . ?
O3 C17 C16 114.5(8) . . ?
C18 C17 C16 126.1(7) . . ?
C4 C3 C2 121.4(6) . . ?
C1 C6 C5 118.3(6) . . ?
C1 C6 C11 120.6(5) . . ?
C5 C6 C11 121.0(6) . . ?
C17 C18 C17 129.7(8) 6 . ?
C6 C11 C10 111.4(6) . . ?
C6 C11 C12 113.5(6) . . ?
C10 C11 C12 110.4(6) . . ?
C3 C4 C5 120.5(6) . . ?
Cl C27 Cl 113.0(7) 6 . ?
C19A N2 C19A 180.0(10) 2_655 6 ?
C19A N2 C19A 122.4(11) 2_655 . ?
C19A N2 C19A 57.6(11) 6 . ?
C19A N2 C19A 57.6(11) 2_655 5_655 ?
C19A N2 C19A 122.4(11) 6 5_655 ?
C19A N2 C19A 180.0(15) . 5_655 ?
C19A N2 C19B 74.1(7) 2_655 2_655 ?
C19A N2 C19B 105.9(7) 6 2_655 ?
C19A N2 C19B 70.7(8) . 2_655 ?
C19A N2 C19B 109.3(8) 5_655 2_655 ?
C19A N2 C19B 105.9(7) 2_655 6 ?
C19A N2 C19B 74.1(7) 6 6 ?
C19A N2 C19B 109.3(8) . 6 ?
C19A N2 C19B 70.7(8) 5_655 6 ?
C19B N2 C19B 180.0(10) 2_655 6 ?
C19A N2 C19B 70.7(8) 2_655 . ?
C19A N2 C19B 109.3(8) 6 . ?
C19A N2 C19B 74.1(7) . . ?
C19A N2 C19B 105.9(7) 5_655 . ?
C19B N2 C19B 102.5(10) 2_655 . ?
C19B N2 C19B 77.5(10) 6 . ?
C19A N2 C19B 109.3(8) 2_655 5_655 ?
C19A N2 C19B 70.7(8) 6 5_655 ?
C19A N2 C19B 105.9(7) . 5_655 ?
C19A N2 C19B 74.1(7) 5_655 5_655 ?
C19B N2 C19B 77.5(10) 2_655 5_655 ?
C19B N2 C19B 102.5(10) 6 5_655 ?
C19B N2 C19B 180.0(13) . 5_655 ?
C22 N3 C22 180(3) 6 2 ?
C22 N3 C22 50(4) 6 . ?
C22 N3 C22 130(4) 2 . ?
C22 N3 C22 130(4) 6 5 ?
C22 N3 C22 50(4) 2 5 ?
C22 N3 C22 180(3) . 5 ?
C22 N3 C23 109.9(15) 6 2 ?
C22 N3 C23 70.1(15) 2 2 ?
C22 N3 C23 81.9(12) . 2 ?
C22 N3 C23 98.1(12) 5 2 ?
C22 N3 C23 81.9(12) 6 5 ?
C22 N3 C23 98.1(12) 2 5 ?
C22 N3 C23 109.9(15) . 5 ?
C22 N3 C23 70.1(15) 5 5 ?
C23 N3 C23 69.1(16) 2 5 ?
C22 N3 C23 98.1(12) 6 . ?
C22 N3 C23 81.9(12) 2 . ?
C22 N3 C23 70.1(15) . . ?
C22 N3 C23 109.9(15) 5 . ?
C23 N3 C23 110.9(16) 2 . ?
C23 N3 C23 180.0(12) 5 . ?
C22 N3 C23 70.1(15) 6 6 ?
C22 N3 C23 109.9(15) 2 6 ?
C22 N3 C23 98.1(12) . 6 ?
C22 N3 C23 81.9(12) 5 6 ?
C23 N3 C23 180.0(18) 2 6 ?
C23 N3 C23 110.9(16) 5 6 ?
C23 N3 C23 69.1(16) . 6 ?
C19B C20 C19A 69.3(7) . . ?
C19A C19A N2 61.2(5) 6 . ?
C19A C19A C20 134.2(6) 6 . ?
N2 C19A C20 106.5(8) . . ?
N3 C23 C24 112.7(13) . . ?
N3 C23 C23 55.5(8) . 6 ?
C24 C23 C23 155.4(10) . 6 ?
C20 C19B N2 109.4(9) . . ?
C20 C19B C19B 126.1(6) . 6 ?
N2 C19B C19B 51.3(5) . 6 ?
C22 C22 N3 64.9(18) 6 . ?
C22 C22 C25 103.2(19) 6 2 ?
N3 C22 C25 112.9(14) . 2 ?
C22 C25 C25 76.8(19) 2 6 ?
Cl1 C26 Cl5 108.4(8) . . ?

loop_
_geom_bond_atom_site_label_1
_geom_bond_atom_site_label_2
_geom_bond_distance
_geom_bond_site_symmetry_2
_geom_bond_publ_flag
U1 O1 1.749(7) . ?
U1 O2 1.840(5) . ?
U1 O3 2.227(4) . ?
U1 O3 2.227(4) 6 ?
U1 N1 2.483(4) 6 ?
U1 N1 2.483(4) . ?
Cl1 C26 1.547(14) . ?
N1 C14 1.336(7) . ?
N1 C1 1.444(7) . ?
Cl5 C26 1.974(19) . ?
O3 C17 1.309(8) . ?
C1 C6 1.403(8) . ?
C1 C2 1.447(8) . ?
C2 C3 1.400(10) . ?
C2 C8 1.530(9) . ?
C5 C4 1.395(10) . ?
C5 C6 1.413(8) . ?
C14 C15 1.414(6) . ?
C14 C13 1.516(8) . ?
C15 C14 1.414(6) 6 ?
C8 C9 1.538(9) . ?
C8 C7 1.551(9) . ?
C17 C18 1.416(8) . ?
C17 C16 1.473(11) . ?
C3 C4 1.373(11) . ?
C6 C11 1.521(8) . ?
C18 C17 1.416(8) 6 ?
C11 C10 1.524(9) . ?
C11 C12 1.529(9) . ?
Cl C27 1.703(7) . ?
C27 Cl 1.703(7) 6 ?
N2 C19A 1.500(12) 2_655 ?
N2 C19A 1.500(12) 6 ?
N2 C19A 1.500(12) . ?
N2 C19A 1.500(12) 5_655 ?
N2 C19B 1.617(13) 2_655 ?
N2 C19B 1.617(13) 6 ?
N2 C19B 1.617(13) . ?
N2 C19B 1.617(13) 5_655 ?
N3 C22 1.450(18) 6 ?
N3 C22 1.450(18) 2 ?
N3 C22 1.450(18) . ?
N3 C22 1.450(18) 5 ?
N3 C23 1.499(15) 2 ?
N3 C23 1.499(15) 5 ?
N3 C23 1.499(15) . ?
N3 C23 1.499(15) 6 ?
C20 C19B 1.563(17) . ?
C20 C19A 1.735(15) . ?
C19A C19A 1.45(3) 6 ?
C23 C24 1.62(2) . ?
C23 C23 1.70(4) 6 ?
C19B C19B 2.02(3) 6 ?
C22 C22 1.23(9) 6 ?
C22 C25 1.63(3) 2 ?
C25 C22 1.63(3) 2 ?
C25 C25 1.97(5) 6 ?
